data_4123245
loop_
_publ_author_name
'Pike, Sebastian D.'
'Chadwick, F. Mark'
'Rees, Nicholas H.'
'Scott, Mark P.'
'Weller, Andrew S.'
'Kr\"amer, Tobias'
'Macgregor, Stuart A.'

_publ_section_title
;
 Solid-State Synthesis and Characterization of \s-Alkane Complexes,
 [Rh(L2)(\h(2),\h(2)-C7H12)][BAr(F)4] (L2 = Bidentate Chelating
 Phosphine).
;
_journal_issue 2
_journal_name_full 'Journal of the American Chemical Society'
_journal_page_first 820
_journal_page_last 833
_journal_paper_doi 10.1021/ja510437p
_journal_volume 137
_journal_year 2015
_chemical_absolute_configuration unk
_chemical_compound_source 'S10, CRL, Uni Oxford'
_chemical_formula_moiety 'C49 H50 B1 Cl2 F24.00 P2 Rh1'
_chemical_formula_sum 'C49 H50 B Cl2 F24 P2 Rh'
_chemical_formula_weight 1341.46
_chemical_melting_point ?
_chemical_name_systematic '[Rh(dippp)DCE][BArF4]'
_space_group_IT_number 92
_symmetry_cell_setting tetragonal
_symmetry_space_group_name_Hall 'P 4abw 2nw'
_symmetry_space_group_name_H-M 'P 41 21 2'
_atom_sites_solution_hydrogens difmap
_atom_sites_solution_primary direct
_audit_creation_date 2014-06-24
_audit_creation_method CRYSTALS_ver_14.43
_cell_angle_alpha 90
_cell_angle_beta 90
_cell_angle_gamma 90
_cell_formula_units_Z 8
_cell_length_a 12.90210(10)
_cell_length_b 12.90210(10)
_cell_length_c 67.9669(10)
_cell_measurement_reflns_used 9631
_cell_measurement_temperature 150
_cell_measurement_theta_max 77
_cell_measurement_theta_min 3
_cell_volume 11314.1(2)
_computing_cell_refinement 'CrysAlis, (Oxford Diffraction, 2002)'
_computing_data_collection 'SuperNova, (Oxford Diffraction, 2010)'
_computing_data_reduction 'CrysAlis, (Oxford Diffraction, 2002)'
_computing_molecular_graphics 'CAMERON (Watkin et al., 1996)'
_computing_publication_material 'CRYSTALS (Betteridge et al., 2003)'
_computing_structure_refinement 'CRYSTALS (Betteridge et al., 2003)'
_computing_structure_solution 'SIR92 (Altomare et al., 1994)'
_diffrn_ambient_temperature 150
_diffrn_measured_fraction_theta_full 0.995
_diffrn_measured_fraction_theta_max 0.971
_diffrn_measurement_device Area
_diffrn_measurement_device_type 'Oxford Diffraction SuperNova'
_diffrn_measurement_method \w
_diffrn_radiation_monochromator graphite
_diffrn_radiation_type 'Cu K\a'
_diffrn_radiation_wavelength 1.54180
_diffrn_reflns_av_R_equivalents 0.105
_diffrn_reflns_limit_h_max 11
_diffrn_reflns_limit_h_min -15
_diffrn_reflns_limit_k_max 15
_diffrn_reflns_limit_k_min -16
_diffrn_reflns_limit_l_max 81
_diffrn_reflns_limit_l_min -79
_diffrn_reflns_number 65822
_diffrn_reflns_theta_full 68.571
_diffrn_reflns_theta_max 77.046
_diffrn_reflns_theta_min 3.487
_diffrn_standards_number 0
_exptl_absorpt_coefficient_mu 4.877
_exptl_absorpt_correction_T_max 0.61
_exptl_absorpt_correction_T_min 0.44
_exptl_absorpt_correction_type multi-scan
_exptl_absorpt_process_details 'CrysAlis, (Oxford Diffraction, 2002)'
_exptl_crystal_colour orange
_exptl_crystal_density_diffrn 1.575
_exptl_crystal_density_method 'not measured'
_exptl_crystal_description block
_exptl_crystal_F_000 5392.001
_exptl_crystal_size_max 0.200
_exptl_crystal_size_mid 0.100
_exptl_crystal_size_min 0.100
_refine_diff_density_max 1.00
_refine_diff_density_min -1.24
_refine_ls_extinction_method None
_refine_ls_goodness_of_fit_ref 1.1427
_refine_ls_hydrogen_treatment constr
_refine_ls_matrix_type full
_refine_ls_number_parameters 937
_refine_ls_number_reflns 8542
_refine_ls_number_restraints 2050
_refine_ls_R_factor_all 0.1317
_refine_ls_R_factor_gt 0.1153
_refine_ls_shift/su_max 0.0100963
_refine_ls_shift/su_mean 0.0001683
_refine_ls_structure_factor_coef Fsqd
_refine_ls_weighting_details
;
 Method= Modified Sheldrick 
 w=1/[\s^2^(F^2^) + ( 0.08P)^2^ +*****P] 
 ,where P=(max(Fo^2^,0) + 2Fc^2^)/3 
;
_refine_ls_weighting_scheme calc
_refine_ls_wR_factor_all 0.2697
_refine_ls_wR_factor_gt 0.2600
_refine_ls_wR_factor_ref 0.2697
_reflns_limit_h_max 11
_reflns_limit_h_min -10
_reflns_limit_k_max 16
_reflns_limit_k_min 0
_reflns_limit_l_max 81
_reflns_limit_l_min 0
_reflns_number_gt 6941
_reflns_number_total 11533
_reflns_threshold_expression I>2.0\s(I)
_oxford_diffrn_Wilson_B_factor 3.82
_oxford_diffrn_Wilson_scale 1.08
_oxford_refine_ls_r_factor_ref 0.1317
_oxford_refine_ls_scale 1.034(6)
_oxford_reflns_number_all 8542
_oxford_reflns_threshold_expression_ref I>-3.0\s(I)
_oxford_structure_analysis_title 080SDP13
_cod_data_source_file ja510437p_si_001.cif
_cod_data_source_block '[4-DCE][BArF4]'
_cod_depositor_comments
;
The following automatic conversions were performed:

'_chemical_melting_point' value 'not measured' was changed to '?' -
the value is undefined or not given.

Automatic conversion script
Id: cif_fix_values 2935 2014-11-11 08:27:57Z andrius 

 Adding full bibliography for 4123238--4123246.cif.
;
_cod_original_sg_symbol_H-M 'P 41 21 2 '
_cod_original_formula_sum 'C49 H50 B1 Cl2 F24.00 P2 Rh1'
_cod_database_code 4123245

loop_
_symmetry_equiv_pos_as_xyz
x,y,z
-y+1/2,x+1/2,z+1/4
-x,-y,z+1/2
y+1/2,-x+1/2,z+3/4
-x+1/2,y+1/2,-z+1/4
y,x,-z
x+1/2,-y+1/2,-z+3/4
-y,-x,-z+1/2

loop_
_atom_site_label
_atom_site_type_symbol
_atom_site_fract_x
_atom_site_fract_y
_atom_site_fract_z
_atom_site_U_iso_or_equiv
_atom_site_occupancy
_atom_site_adp_type
_atom_site_refinement_flags_posn
_atom_site_disorder_assembly
_atom_site_disorder_group
F13 F 0.4507(8) 1.3697(6) 0.45152(13) 0.0768 1.0000 Uani . . .
F14 F 0.4198(10) 1.3482(7) 0.48139(17) 0.1061 1.0000 Uani . . .
F15 F 0.5686(8) 1.3995(6) 0.47185(14) 0.0776 1.0000 Uani . . .
C3 C 0.5535(13) 1.1273(13) 0.5370(3) 0.0751 1.0000 Uani . . .
C4 C 0.6483(16) 1.1235(18) 0.5505(3) 0.0942 1.0000 Uani . . .
C5 C 0.6907(11) 1.0129(14) 0.5537(2) 0.0686 1.0000 Uani . . .
C6 C 0.3705(10) 1.1804(12) 0.5590(2) 0.0570 1.0000 Uani . . .
C7 C 0.2629(12) 1.1549(16) 0.5658(3) 0.0975 1.0000 Uani . . .
C8 C 0.4345(19) 1.2285(14) 0.5764(3) 0.1080 1.0000 Uani . . .
C9 C 0.3581(11) 1.0467(11) 0.5250(2) 0.0552 1.0000 Uani . . .
C10 C 0.3522(16) 1.1440(15) 0.5114(2) 0.0839 1.0000 Uani . . .
C11 C 0.3999(13) 0.9521(13) 0.5130(2) 0.0745 1.0000 Uani . . .
C12 C 0.6607(14) 0.7968(14) 0.5598(3) 0.0785 1.0000 Uani . . .
C13 C 0.6197(16) 0.7679(13) 0.5396(2) 0.0842 1.0000 Uani . . .
C14 C 0.7799(14) 0.7878(16) 0.5605(3) 0.0984 1.0000 Uani . . .
C15 C 0.6596(13) 0.9434(15) 0.5932(2) 0.0719 1.0000 Uani . . .
C16 C 0.6339(15) 1.0447(16) 0.6016(2) 0.0883 1.0000 Uani . . .
C17 C 0.6270(18) 0.8532(15) 0.6074(3) 0.0976 1.0000 Uani . . .
C20 C 0.5028(8) 1.0531(8) 0.45217(15) 0.0280 1.0000 Uani . . .
C21 C 0.4729(10) 1.1568(9) 0.45466(16) 0.0360 1.0000 Uani . . .
C22 C 0.5250(10) 1.2233(9) 0.46637(17) 0.0386 1.0000 Uani . . .
C23 C 0.6101(10) 1.1921(9) 0.47695(19) 0.0413 1.0000 Uani . . .
C24 C 0.6402(7) 1.0908(9) 0.47477(17) 0.0749 1.0000 Uani D . .
C25 C 0.5905(8) 1.0205(9) 0.46258(16) 0.0360 1.0000 Uani . . .
C26 C 0.4911(12) 1.3305(11) 0.4680(2) 0.0531 1.0000 Uani . . .
C27 C 0.7317(5) 1.0543(6) 0.48579(11) 0.0829 1.0000 Uani D . .
C28 C 0.5042(9) 1.0224(8) 0.41520(14) 0.0301 1.0000 Uani . . .
C29 C 0.4650(10) 1.1045(8) 0.40426(16) 0.0364 1.0000 Uani . . .
C30 C 0.5150(8) 1.1511(6) 0.38847(13) 0.0550 1.0000 Uani D . .
C31 C 0.6112(13) 1.1134(11) 0.3833(2) 0.0573 1.0000 Uani . . .
C32 C 0.6532(6) 1.0339(8) 0.39363(18) 0.0737 1.0000 Uani D . .
C33 C 0.6018(9) 0.9892(9) 0.40959(19) 0.0422 1.0000 Uani . . .
C34 C 0.4679(5) 1.2391(4) 0.37850(8) 0.0640 1.0000 Uani D . .
C35 C 0.7574(4) 0.9973(5) 0.38968(11) 0.0832 1.0000 Uani D . .
C36 C 0.4664(9) 0.8591(8) 0.43891(15) 0.0313 1.0000 Uani . . .
C37 C 0.4781(9) 0.7875(9) 0.42332(18) 0.0338 1.0000 Uani . . .
C38 C 0.4801(8) 0.6786(6) 0.42706(12) 0.0543 1.0000 Uani D . .
C39 C 0.4669(9) 0.6390(9) 0.44551(19) 0.0398 1.0000 Uani . . .
C40 C 0.4527(9) 0.8155(9) 0.45788(17) 0.0370 1.0000 Uani . . .
C41 C 0.4519(9) 0.7092(7) 0.46085(9) 0.0563 1.0000 Uani D . .
C42 C 0.4965(5) 0.6091(4) 0.40981(8) 0.0620 1.0000 Uani D . .
C43 C 0.4351(6) 0.6707(4) 0.48145(7) 0.0658 1.0000 Uani D . .
C44 C 0.3208(4) 0.9912(6) 0.43456(11) 0.0433 1.0000 Uani D . .
C45 C 0.2705(5) 0.9740(6) 0.41663(8) 0.0493 1.0000 Uani D . .
C46 C 0.1623(5) 0.9661(5) 0.41602(8) 0.0588 1.0000 Uani D . .
C47 C 0.1044(3) 0.9774(6) 0.43328(10) 0.0591 1.0000 Uani D . .
C48 C 0.1547(5) 0.9937(5) 0.45124(8) 0.0564 1.0000 Uani D . .
C49 C 0.2629(5) 1.0013(6) 0.45186(8) 0.0483 1.0000 Uani D . .
C50 C 0.1133(4) 0.9433(5) 0.39597(7) 0.0726 1.0000 Uani D . .
C51 C 0.0942(4) 1.0022(4) 0.46925(7) 0.0691 1.0000 Uani D . .
B1251 B 0.4488(9) 0.9816(9) 0.43530(18) 0.0257 1.0000 Uani . . .
P1 P 0.4360(3) 1.0671(3) 0.54721(5) 0.0529 1.0000 Uani . . .
P2 P 0.6095(3) 0.9243(3) 0.56790(5) 0.0549 1.0000 Uani . . .
Rh1 Rh 0.43887(7) 0.92362(7) 0.564793(14) 0.0463 1.0000 Uani D . .
H291 H 0.4005 1.1302 0.4078 0.0449 1.0000 Uiso R . .
H311 H 0.6472 1.1428 0.3728 0.0710 1.0000 Uiso R . .
H331 H 0.6334 0.9355 0.4165 0.0522 1.0000 Uiso R . .
H371 H 0.4849 0.8125 0.4105 0.0419 1.0000 Uiso R . .
H391 H 0.4684 0.5676 0.4477 0.0499 1.0000 Uiso R . .
H401 H 0.4438 0.8593 0.4686 0.0469 1.0000 Uiso R . .
H451 H 0.3089 0.9677 0.4051 0.0600 1.0000 Uiso R . .
H471 H 0.0325 0.9743 0.4329 0.0711 1.0000 Uiso R . .
H491 H 0.2968 1.0127 0.4638 0.0589 1.0000 Uiso R . .
Cl10 Cl 0.2632(7) 0.8687(13) 0.5559(3) 0.0572 0.2130 Uani D 7 2
H83 H 0.4928 1.2658 0.5712 0.1660 1.0000 Uiso R . .
Cl2 Cl 0.4245(5) 0.7581(5) 0.58189(12) 0.0903 0.7870 Uani D 7 1
H81 H 0.4583 1.1739 0.5848 0.1660 1.0000 Uiso R . .
H91 H 0.2876 1.0302 0.5293 0.0660 1.0000 Uiso R . .
C101 C 0.2417(15) 0.7485(15) 0.5673(5) 0.0540 0.2130 Uani D 7 2
H103 H 0.4180 1.1542 0.5050 0.1270 1.0000 Uiso R . .
C2 C 0.3036(8) 0.7069(6) 0.5760(2) 0.0884 0.7870 Uani D 7 1
H113 H 0.3944 0.8905 0.5209 0.1180 1.0000 Uiso R . .
H111 H 0.4711 0.9640 0.5095 0.1180 1.0000 Uiso R . .
H112 H 0.3588 0.9443 0.5013 0.1180 1.0000 Uiso R . .
H121 H 0.6330 0.7457 0.5691 0.1030 1.0000 Uiso R . .
H132 H 0.5461 0.7793 0.5392 0.1240 1.0000 Uiso R . .
H131 H 0.6529 0.8105 0.5299 0.1240 1.0000 Uiso R . .
H52 H 0.7021 0.9818 0.5409 0.0850 1.0000 Uiso R . .
H141 H 0.8043 0.8102 0.5731 0.1430 1.0000 Uiso R . .
H142 H 0.8106 0.8303 0.5505 0.1430 1.0000 Uiso R . .
H143 H 0.7991 0.7168 0.5584 0.1430 1.0000 Uiso R . .
H151 H 0.7354 0.9409 0.5922 0.0851 1.0000 Uiso R . .
H161 H 0.6554 1.0983 0.5926 0.1279 1.0000 Uiso R . .
H163 H 0.6698 1.0530 0.6139 0.1280 1.0000 Uiso R . .
H162 H 0.5602 1.0496 0.6036 0.1280 1.0000 Uiso R . .
H172 H 0.6463 0.7879 0.6017 0.1480 1.0000 Uiso R . .
H171 H 0.6616 0.8617 0.6198 0.1479 1.0000 Uiso R . .
H173 H 0.5531 0.8552 0.6093 0.1480 1.0000 Uiso R . .
H211 H 0.4153 1.1809 0.4479 0.0421 1.0000 Uiso R . .
H231 H 0.6454 1.2373 0.4852 0.0521 1.0000 Uiso R . .
H32 H 0.5377 1.1999 0.5345 0.0900 1.0000 Uiso R . .
H31 H 0.5709 1.0929 0.5247 0.0901 1.0000 Uiso R . .
H41 H 0.6310 1.1551 0.5630 0.1049 1.0000 Uiso R . .
H42 H 0.7028 1.1641 0.5442 0.1050 1.0000 Uiso R . .
H51 H 0.7566 1.0180 0.5606 0.0848 1.0000 Uiso R . .
H101 H 0.3353 1.2040 0.5191 0.1269 1.0000 Uiso R . .
H61 H 0.3648 1.2340 0.5489 0.0721 1.0000 Uiso R . .
H73 H 0.2227 1.1280 0.5551 0.1430 1.0000 Uiso R . .
H71 H 0.2304 1.2165 0.5708 0.1430 1.0000 Uiso R . .
H72 H 0.2667 1.1036 0.5760 0.1430 1.0000 Uiso R . .
H251 H 0.6151 0.9531 0.4613 0.0451 1.0000 Uiso R . .
H82 H 0.3909 1.2749 0.5837 0.1660 1.0000 Uiso R . .
H102 H 0.2996 1.1338 0.5017 0.1270 1.0000 Uiso R . .
F161 F 0.8318(7) 1.0306(9) 0.40249(17) 0.0995 0.6835 Uani D 3 1
F230 F 0.3450(8) 0.7037(9) 0.48927(13) 0.0699 0.5485 Uani D 2 1
C103 C 0.2962(18) 0.7308(18) 0.5859(4) 0.0499 0.2130 Uani D 7 2
Cl20 Cl 0.4251(16) 0.7744(10) 0.5871(3) 0.0432 0.2130 Uani D 7 2
F171 F 0.7700(7) 0.8923(6) 0.38993(17) 0.0777 0.6835 Uani D 3 1
H133 H 0.6343 0.6964 0.5369 0.1240 1.0000 Uiso R . .
F331 F 0.0788(12) 1.0995(6) 0.47552(17) 0.0725 0.3778 Uani D 4 1
F111 F 0.8087(10) 1.1249(9) 0.4880(3) 0.0833 0.3873 Uani D 1 1
F321 F 0.1358(9) 0.9543(12) 0.48490(12) 0.0705 0.3778 Uani D 4 1
F310 F -0.0017(7) 0.9625(13) 0.46811(15) 0.0795 0.3778 Uani D 4 1
F120 F 0.7132(9) 1.0237(17) 0.50442(16) 0.0892 0.3873 Uani D 1 1
F280 F 0.0241(8) 0.8962(13) 0.39825(13) 0.0727 0.3581 Uani D 5 1
F220 F 0.5100(8) 0.7019(9) 0.49399(13) 0.0726 0.5485 Uani D 2 1
F290 F 0.1744(9) 0.8837(13) 0.38553(14) 0.0740 0.3581 Uani D 5 1
F201 F 0.5232(8) 1.2719(8) 0.36275(14) 0.0730 0.5375 Uani D 6 1
F300 F 0.0979(13) 1.0296(7) 0.38633(15) 0.0788 0.3581 Uani D 5 1
Cl1 Cl 0.2505(3) 0.8998(5) 0.56149(11) 0.0785 0.7870 Uani D 7 1
F210 F 0.4574(10) 1.3228(6) 0.39021(12) 0.0637 0.5375 Uani D 6 1
F191 F 0.3719(7) 1.2186(7) 0.37159(18) 0.0709 0.5375 Uani D 6 1
F101 F 0.7813(11) 0.9718(12) 0.4779(2) 0.0820 0.3873 Uani D 1 1
F180 F 0.7975(7) 1.0245(8) 0.37179(15) 0.0922 0.6835 Uani D 3 1
F241 F 0.4330(11) 0.5661(5) 0.48263(12) 0.0739 0.5485 Uani D 2 1
C1 C 0.2188(5) 0.7819(10) 0.5736(2) 0.0859 0.7870 Uani D 7 1
F200 F 0.4893(10) 1.2420(8) 0.35903(11) 0.0709 0.4625 Uani D 6 2
F190 F 0.3633(7) 1.2401(8) 0.37984(19) 0.0690 0.4625 Uani D 6 2
F320 F 0.1507(7) 1.0119(10) 0.48573(10) 0.0792 0.6222 Uani D 4 2
F291 F 0.1389(8) 0.8503(6) 0.39003(13) 0.0748 0.6419 Uani D 5 2
F330 F 0.0296(8) 1.0837(6) 0.46985(14) 0.0791 0.6222 Uani D 4 2
F100 F 0.8166(7) 1.0356(12) 0.47484(15) 0.0910 0.6126 Uani D 1 2
F121 F 0.7187(8) 0.9646(9) 0.4958(2) 0.0865 0.6126 Uani D 1 2
F281 F 0.0120(5) 0.9489(9) 0.39715(12) 0.0870 0.6419 Uani D 5 2
F221 F 0.5242(7) 0.6455(11) 0.49059(14) 0.0736 0.4515 Uani D 2 2
F240 F 0.3751(11) 0.5849(8) 0.48219(12) 0.0664 0.4515 Uani D 2 2
F110 F 0.7672(10) 1.1200(9) 0.49978(19) 0.0927 0.6126 Uani D 1 2
F301 F 0.1453(8) 1.0106(8) 0.38291(10) 0.0696 0.6419 Uani D 5 2
F231 F 0.3885(11) 0.7411(7) 0.49305(12) 0.0695 0.4515 Uani D 2 2
F160 F 0.8170(9) 0.9780(17) 0.40591(14) 0.0841 0.3165 Uani D 3 2
F311 F 0.0322(7) 0.9204(6) 0.47297(13) 0.0663 0.6222 Uani D 4 2
F211 F 0.4996(10) 1.3312(5) 0.38570(16) 0.0630 0.4625 Uani D 6 2
F181 F 0.8183(8) 1.0627(10) 0.3789(3) 0.0817 0.3165 Uani D 3 2
F170 F 0.7640(7) 0.9066(10) 0.3794(3) 0.0888 0.3165 Uani D 3 2
H1011 H 0.1729 0.7577 0.5728 0.0710 0.2130 Uiso R 7 2
H1012 H 0.2388 0.6984 0.5566 0.0710 0.2130 Uiso R 7 2
H1022 H 0.2834 0.6559 0.5858 0.1162 0.7870 Uiso R 7 1
H1021 H 0.3148 0.6731 0.5634 0.1161 0.7870 Uiso R 7 1
H1032 H 0.2566 0.7316 0.5981 0.0630 0.2130 Uiso R 7 2
H1031 H 0.3129 0.6599 0.5824 0.0630 0.2130 Uiso R 7 2
H1001 H 0.1917 0.7976 0.5866 0.1091 0.7870 Uiso R 7 1
H1002 H 0.1658 0.7478 0.5657 0.1092 0.7870 Uiso R 7 1
F250 F 0.4702(9) 0.5108(5) 0.41378(13) 0.0696 0.6417 Uani D 8 1
F251 F 0.5245(13) 0.5133(6) 0.41527(12) 0.0614 0.3583 Uani D 8 2
F270 F 0.5956(6) 0.6078(8) 0.40400(14) 0.0662 0.6417 Uani D 8 1
F271 F 0.5708(11) 0.6444(9) 0.39785(17) 0.0651 0.3583 Uani D 8 2
F260 F 0.4108(7) 0.5994(11) 0.39893(18) 0.0660 0.3583 Uani D 8 2
F261 F 0.4401(8) 0.6385(7) 0.39423(12) 0.0708 0.6417 Uani D 8 1

loop_
_atom_site_aniso_label
_atom_site_aniso_U_11
_atom_site_aniso_U_22
_atom_site_aniso_U_33
_atom_site_aniso_U_23
_atom_site_aniso_U_13
_atom_site_aniso_U_12
F13 0.116(8) 0.031(4) 0.084(6) -0.001(4) -0.030(6) 0.007(5)
F14 0.136(10) 0.040(5) 0.142(9) -0.004(5) 0.081(9) 0.011(6)
F15 0.078(6) 0.054(5) 0.100(7) -0.015(5) -0.009(6) -0.022(5)
C3 0.072(12) 0.071(11) 0.083(12) 0.027(9) 0.009(9) -0.007(9)
C4 0.080(14) 0.125(19) 0.078(13) 0.005(12) 0.012(11) -0.027(13)
C5 0.031(8) 0.095(13) 0.080(11) 0.011(10) 0.005(7) -0.008(8)
C6 0.039(8) 0.058(9) 0.074(10) -0.007(8) -0.006(7) 0.006(7)
C7 0.045(9) 0.146(18) 0.102(14) -0.048(13) 0.019(10) 0.040(10)
C8 0.16(2) 0.072(12) 0.089(13) -0.051(10) -0.019(15) 0.020(14)
C9 0.049(8) 0.064(10) 0.053(8) 0.004(7) -0.007(6) 0.025(7)
C10 0.110(16) 0.093(14) 0.049(9) 0.013(9) -0.021(10) 0.016(11)
C11 0.087(12) 0.078(12) 0.059(9) -0.013(8) 0.008(8) 0.041(9)
C12 0.078(12) 0.077(12) 0.081(12) 0.011(10) 0.008(10) 0.044(10)
C13 0.113(16) 0.065(11) 0.075(12) -0.016(9) 0.000(11) 0.007(10)
C14 0.083(13) 0.115(17) 0.097(14) 0.022(12) 0.016(11) 0.037(12)
C15 0.068(10) 0.088(13) 0.060(10) 0.014(9) -0.021(8) 0.004(10)
C16 0.085(13) 0.115(17) 0.065(11) 0.001(11) -0.027(9) -0.002(12)
C17 0.136(19) 0.091(14) 0.065(11) 0.025(10) -0.016(12) -0.031(13)
C20 0.032(6) 0.024(6) 0.028(5) -0.007(4) -0.009(4) 0.008(5)
C21 0.036(7) 0.043(7) 0.029(6) -0.004(5) -0.004(5) 0.000(5)
C22 0.049(7) 0.032(7) 0.034(7) -0.001(5) 0.002(6) 0.002(6)
C23 0.045(7) 0.031(7) 0.047(8) -0.006(6) -0.019(6) -0.012(6)
C24 0.058(6) 0.089(8) 0.077(7) -0.005(6) -0.034(5) 0.013(6)
C25 0.025(6) 0.038(6) 0.045(7) -0.007(5) -0.008(5) 0.011(5)
C26 0.061(10) 0.046(8) 0.053(9) -0.004(7) -0.012(8) -0.022(7)
C27 0.062(5) 0.099(6) 0.087(6) -0.006(5) -0.036(4) 0.016(5)
C28 0.036(7) 0.025(6) 0.029(5) -0.004(5) -0.002(5) 0.011(5)
C29 0.046(7) 0.025(6) 0.038(6) -0.007(5) 0.003(5) 0.000(5)
C30 0.094(7) 0.027(4) 0.044(5) 0.005(4) -0.008(5) 0.003(5)
C31 0.079(11) 0.039(8) 0.054(8) 0.004(7) 0.000(8) -0.021(7)
C32 0.046(5) 0.065(6) 0.111(7) 0.005(6) 0.045(5) -0.006(5)
C33 0.029(6) 0.035(7) 0.062(8) 0.001(6) 0.006(6) -0.005(5)
C34 0.101(5) 0.039(3) 0.052(4) 0.010(3) -0.010(4) 0.005(4)
C35 0.054(4) 0.072(5) 0.123(6) 0.006(5) 0.047(4) -0.004(4)
C36 0.038(7) 0.029(6) 0.027(6) -0.008(5) 0.000(5) 0.008(5)
C37 0.026(6) 0.030(6) 0.046(7) -0.011(5) -0.002(5) 0.002(5)
C38 0.070(6) 0.029(5) 0.064(6) -0.014(4) 0.001(5) 0.001(5)
C39 0.037(7) 0.023(6) 0.059(8) -0.009(5) -0.004(6) 0.004(5)
C40 0.037(7) 0.035(7) 0.039(7) -0.009(5) 0.014(6) 0.002(5)
C41 0.093(7) 0.026(5) 0.051(5) 0.005(4) 0.024(5) -0.001(5)
C42 0.078(5) 0.036(3) 0.072(4) -0.018(3) 0.001(4) 0.005(4)
C43 0.104(6) 0.038(4) 0.055(4) 0.010(3) 0.025(4) -0.001(4)
C44 0.034(4) 0.033(4) 0.064(4) -0.004(4) -0.004(3) 0.003(4)
C45 0.036(4) 0.043(4) 0.069(4) -0.006(4) -0.010(4) 0.003(4)
C46 0.038(3) 0.056(4) 0.082(4) -0.004(4) -0.011(3) 0.004(4)
C47 0.038(4) 0.050(4) 0.089(4) -0.002(4) -0.002(4) 0.007(4)
C48 0.042(4) 0.043(4) 0.083(4) -0.004(4) 0.010(3) 0.004(3)
C49 0.039(4) 0.034(4) 0.072(5) -0.003(4) 0.004(4) 0.005(4)
C50 0.049(4) 0.076(4) 0.093(4) -0.007(4) -0.023(4) 0.000(4)
C51 0.059(4) 0.052(4) 0.096(4) -0.005(4) 0.024(4) 0.007(3)
B1251 0.022(6) 0.021(5) 0.034(7) 0.003(5) -0.002(5) 0.002(4)
P1 0.057(2) 0.053(2) 0.0489(17) 0.0070(17) -0.0009(17) 0.011(2)
P2 0.0508(19) 0.056(2) 0.058(2) 0.0099(19) -0.0008(17) 0.0116(18)
Rh1 0.0448(6) 0.0411(5) 0.0528(5) 0.0036(5) 0.0010(5) 0.0053(5)
Cl10 0.081(11) 0.037(8) 0.054(9) -0.008(7) -0.002(8) 0.019(8)
Cl2 0.089(5) 0.073(5) 0.108(6) 0.027(4) 0.004(4) -0.007(4)
C101 0.079(11) 0.032(8) 0.052(9) -0.008(8) 0.005(8) 0.022(8)
C2 0.086(5) 0.076(6) 0.103(6) 0.017(6) 0.002(6) -0.010(5)
F161 0.060(6) 0.091(8) 0.147(8) -0.002(7) 0.034(6) -0.006(6)
F230 0.110(8) 0.040(6) 0.060(6) 0.008(6) 0.037(6) -0.004(6)
C103 0.078(11) 0.025(8) 0.047(9) -0.001(7) 0.011(8) 0.022(8)
Cl20 0.075(11) 0.016(6) 0.038(8) 0.005(6) 0.016(7) 0.024(7)
F171 0.061(6) 0.066(6) 0.105(8) 0.015(6) 0.052(6) 0.011(5)
F331 0.066(8) 0.056(7) 0.096(8) -0.004(7) 0.018(7) 0.011(7)
F111 0.057(8) 0.101(9) 0.093(9) -0.009(8) -0.033(8) 0.017(7)
F321 0.070(8) 0.050(8) 0.091(7) 0.005(7) 0.035(7) 0.000(7)
F310 0.056(7) 0.075(8) 0.108(8) -0.010(8) 0.026(7) 0.008(7)
F120 0.071(8) 0.110(10) 0.086(8) 0.001(8) -0.027(8) 0.024(8)
F280 0.051(7) 0.068(8) 0.098(8) -0.008(8) -0.029(7) -0.007(7)
F220 0.110(8) 0.048(7) 0.059(6) 0.016(6) 0.010(6) 0.006(7)
F290 0.050(8) 0.079(8) 0.093(8) -0.007(7) -0.017(7) 0.000(7)
F201 0.113(8) 0.049(6) 0.058(6) 0.005(6) 0.001(6) 0.005(7)
F300 0.059(8) 0.083(8) 0.095(8) -0.002(7) -0.035(7) -0.001(7)
Cl1 0.058(3) 0.083(5) 0.094(5) 0.008(4) -0.004(3) -0.003(3)
F210 0.101(8) 0.036(5) 0.054(6) 0.008(5) -0.002(6) 0.002(6)
F191 0.103(7) 0.052(6) 0.058(7) 0.007(6) -0.026(6) 0.005(6)
F101 0.054(8) 0.098(9) 0.094(8) -0.012(8) -0.041(7) 0.018(7)
F180 0.067(6) 0.076(7) 0.134(8) 0.010(7) 0.059(6) -0.008(6)
F241 0.122(9) 0.039(5) 0.061(6) 0.013(5) 0.030(7) 0.005(7)
C1 0.073(5) 0.083(6) 0.101(6) 0.010(5) 0.001(5) -0.011(5)
F200 0.111(8) 0.053(7) 0.049(6) 0.007(6) -0.012(7) 0.002(7)
F190 0.100(7) 0.054(7) 0.053(7) 0.012(6) -0.010(7) 0.007(7)
F320 0.069(6) 0.076(7) 0.093(6) -0.017(6) 0.030(5) -0.009(6)
F291 0.059(6) 0.072(6) 0.094(7) -0.008(6) -0.026(6) -0.012(6)
F330 0.075(7) 0.050(6) 0.112(7) 0.002(6) 0.033(6) 0.009(5)
F100 0.056(6) 0.116(9) 0.101(8) 0.005(7) -0.027(6) 0.011(7)
F121 0.075(7) 0.099(8) 0.085(8) 0.003(6) -0.041(6) 0.024(7)
F281 0.048(5) 0.104(8) 0.109(7) -0.011(7) -0.024(6) 0.000(6)
F221 0.110(8) 0.053(7) 0.058(7) 0.012(7) 0.018(6) 0.002(7)
F240 0.100(9) 0.040(6) 0.058(7) 0.017(6) 0.030(7) -0.002(6)
F110 0.077(7) 0.108(8) 0.093(8) -0.011(7) -0.050(6) 0.017(6)
F301 0.050(6) 0.071(6) 0.088(7) -0.005(5) -0.028(5) 0.007(5)
F231 0.112(9) 0.040(7) 0.056(7) 0.009(6) 0.035(7) -0.004(7)
F160 0.049(8) 0.075(9) 0.128(9) 0.011(8) 0.048(7) -0.003(8)
F311 0.068(6) 0.033(5) 0.098(7) 0.005(5) 0.023(6) 0.018(5)
F211 0.097(8) 0.033(6) 0.059(7) 0.007(6) -0.005(7) 0.009(6)
F181 0.047(8) 0.072(9) 0.126(9) 0.000(8) 0.046(7) -0.011(7)
F170 0.063(8) 0.074(8) 0.129(10) 0.004(8) 0.050(8) 0.001(8)
F250 0.090(7) 0.036(5) 0.083(6) -0.021(5) 0.011(6) -0.001(5)
F251 0.076(9) 0.032(6) 0.076(8) -0.022(6) 0.005(7) 0.009(7)
F270 0.073(6) 0.059(6) 0.066(6) -0.017(5) -0.003(5) 0.023(5)
F271 0.088(8) 0.039(7) 0.069(8) -0.016(7) 0.010(7) 0.007(7)
F260 0.079(8) 0.039(7) 0.080(8) -0.024(7) -0.004(6) -0.001(7)
F261 0.091(7) 0.043(6) 0.078(6) -0.015(5) -0.011(6) 0.001(6)

loop_
_atom_type_symbol
_atom_type_scat_dispersion_real
_atom_type_scat_dispersion_imag
_atom_type_scat_Cromer_Mann_a1
_atom_type_scat_Cromer_Mann_b1
_atom_type_scat_Cromer_Mann_a2
_atom_type_scat_Cromer_Mann_b2
_atom_type_scat_Cromer_Mann_a3
_atom_type_scat_Cromer_Mann_b3
_atom_type_scat_Cromer_Mann_a4
_atom_type_scat_Cromer_Mann_b4
_atom_type_scat_Cromer_Mann_c
_atom_type_scat_source
Rh 0.0927 3.6045 19.2957 0.7515 14.3501 8.2176 4.7343 25.8749 1.2892 98.6062 5.3280 'International Tables Vol C 4.2.6.8 and 6.1.1.4'
P 0.2955 0.4335 6.4345 1.9067 4.1791 27.1570 1.7800 0.5260 1.4908 68.1645 1.1149 'International Tables Vol C 4.2.6.8 and 6.1.1.4'
B 0.0090 0.0039 2.0545 23.2185 1.3326 1.0210 1.0979 60.3498 0.7068 0.1403 -0.1932 'International Tables Vol C 4.2.6.8 and 6.1.1.4'
F 0.0727 0.0534 3.5392 10.2825 2.6412 4.2944 1.5170 0.2615 1.0243 26.1476 0.2776 'International Tables Vol C 4.2.6.8 and 6.1.1.4'
Cl 0.3639 0.7018 11.4604 0.0104 7.1964 1.1662 6.2556 18.5194 1.6455 47.7784 -9.5574 'International Tables Vol C 4.2.6.8 and 6.1.1.4'
C 0.0181 0.0091 2.3100 20.8439 1.0200 10.2075 1.5886 0.5687 0.8650 51.6512 0.2156 'International Tables Vol C 4.2.6.8 and 6.1.1.4'
H 0.0000 0.0000 0.4930 10.5109 0.3229 26.1257 0.1402 3.1424 0.0408 57.7998 0.0030 'International Tables Vol C 4.2.6.8 and 6.1.1.4'

loop_
_geom_angle_atom_site_label_1
_geom_angle_atom_site_label_2
_geom_angle_atom_site_label_3
_geom_angle
_geom_angle_publ_flag
C4 C3 P1 114.9(11) yes
C4 C3 H32 107.7 no
P1 C3 H32 107.5 no
C4 C3 H31 108.4 no
P1 C3 H31 108.8 no
H32 C3 H31 109.4 no
C3 C4 C5 113.5(16) yes
C3 C4 H41 109.2 no
C5 C4 H41 110.0 no
C3 C4 H42 107.4 no
C5 C4 H42 107.7 no
H41 C4 H42 108.8 no
C4 C5 P2 116.9(11) yes
C4 C5 H52 107.9 no
P2 C5 H52 107.5 no
C4 C5 H51 108.5 no
P2 C5 H51 106.9 no
H52 C5 H51 109.0 no
C7 C6 C8 109.8(15) yes
C7 C6 P1 112.3(11) yes
C8 C6 P1 113.2(11) yes
C7 C6 H61 107.6 no
C8 C6 H61 106.9 no
P1 C6 H61 106.6 no
C6 C7 H73 110.1 no
C6 C7 H71 109.4 no
H73 C7 H71 109.4 no
C6 C7 H72 109.1 no
H73 C7 H72 109.2 no
H71 C7 H72 109.6 no
C6 C8 H83 109.5 no
C6 C8 H81 109.1 no
H83 C8 H81 109.6 no
C6 C8 H82 109.1 no
H83 C8 H82 109.6 no
H81 C8 H82 109.9 no
C10 C9 C11 109.5(12) yes
C10 C9 P1 113.6(11) yes
C11 C9 P1 110.7(9) yes
C10 C9 H91 107.9 no
C11 C9 H91 107.8 no
P1 C9 H91 107.1 no
C9 C10 H103 109.5 no
C9 C10 H101 109.6 no
H103 C10 H101 109.6 no
C9 C10 H102 109.6 no
H103 C10 H102 109.5 no
H101 C10 H102 109.0 no
C9 C11 H113 109.1 no
C9 C11 H111 109.6 no
H113 C11 H111 109.8 no
C9 C11 H112 109.0 no
H113 C11 H112 109.6 no
H111 C11 H112 109.7 no
C13 C12 C14 110.8(15) yes
C13 C12 P2 111.2(11) yes
C14 C12 P2 114.4(14) yes
C13 C12 H121 106.7 no
C14 C12 H121 107.1 no
P2 C12 H121 106.2 no
C12 C13 H132 109.5 no
C12 C13 H131 109.0 no
H132 C13 H131 109.3 no
C12 C13 H133 109.9 no
H132 C13 H133 109.6 no
H131 C13 H133 109.5 no
C12 C14 H141 109.3 no
C12 C14 H142 110.3 no
H141 C14 H142 109.1 no
C12 C14 H143 109.0 no
H141 C14 H143 109.4 no
H142 C14 H143 109.6 no
C16 C15 C17 111.1(15) yes
C16 C15 P2 113.7(11) yes
C17 C15 P2 112.2(12) yes
C16 C15 H151 106.3 no
C17 C15 H151 106.4 no
P2 C15 H151 106.6 no
C15 C16 H161 109.2 no
C15 C16 H163 109.3 no
H161 C16 H163 109.4 no
C15 C16 H162 109.8 no
H161 C16 H162 109.1 no
H163 C16 H162 110.1 no
C15 C17 H172 109.4 no
C15 C17 H171 109.4 no
H172 C17 H171 109.5 no
C15 C17 H173 109.3 no
H172 C17 H173 109.6 no
H171 C17 H173 109.7 no
C21 C20 C25 116.6(10) yes
C21 C20 B1251 120.5(9) yes
C25 C20 B1251 122.1(9) yes
C20 C21 C22 122.7(11) yes
C20 C21 H211 118.7 no
C22 C21 H211 118.6 no
C21 C22 C23 121.4(11) yes
C21 C22 C26 119.9(12) yes
C23 C22 C26 118.7(11) yes
C22 C23 C24 116.6(10) yes
C22 C23 H231 121.7 no
C24 C23 H231 121.7 no
C23 C24 C25 123.9(8) yes
C23 C24 C27 118.3(8) yes
C25 C24 C27 117.8(7) yes
C20 C25 C24 118.7(10) yes
C20 C25 H251 120.5 no
C24 C25 H251 120.7 no
C22 C26 F15 114.5(13) yes
C22 C26 F13 114.6(11) yes
F15 C26 F13 101.6(11) yes
C22 C26 F14 115.3(12) yes
F15 C26 F14 105.4(11) yes
F13 C26 F14 103.9(13) yes
C24 C27 F111 115.33(5) yes
C24 C27 F120 115.35(5) yes
F111 C27 F120 103.02(5) yes
C24 C27 F101 115.34(5) yes
F111 C27 F101 103.01(5) yes
F120 C27 F101 103.02(5) yes
C24 C27 F100 115.34(5) yes
C24 C27 F121 115.33(5) yes
F100 C27 F121 103.02(5) yes
C24 C27 F110 115.34(5) yes
F100 C27 F110 103.03(5) yes
F121 C27 F110 103.01(5) yes
C29 C28 C33 114.8(10) yes
C29 C28 B1251 122.3(9) yes
C33 C28 B1251 122.1(10) yes
C28 C29 C30 125.0(11) yes
C28 C29 H291 117.3 no
C30 C29 H291 117.7 no
C29 C30 C31 117.6(9) yes
C29 C30 C34 120.2(8) yes
C31 C30 C34 122.1(8) yes
C30 C31 C32 119.6(11) yes
C30 C31 H311 120.0 no
C32 C31 H311 120.3 no
C31 C32 C33 121.7(10) yes
C31 C32 C35 121.4(9) yes
C33 C32 C35 116.7(8) yes
C32 C33 C28 121.3(11) yes
C32 C33 H331 119.4 no
C28 C33 H331 119.3 no
C30 C34 F201 113.10(5) yes
C30 C34 F210 113.09(5) yes
F201 C34 F210 105.61(5) yes
C30 C34 F191 113.10(5) yes
F201 C34 F191 105.62(5) yes
F210 C34 F191 105.62(5) yes
C30 C34 F200 113.10(5) yes
C30 C34 F190 113.10(5) yes
F200 C34 F190 105.61(5) yes
C30 C34 F211 113.10(5) yes
F200 C34 F211 105.62(5) yes
F190 C34 F211 105.61(5) yes
C32 C35 F161 115.55(5) yes
C32 C35 F171 115.56(5) yes
F161 C35 F171 102.76(5) yes
C32 C35 F180 115.55(5) yes
F161 C35 F180 102.75(5) yes
F171 C35 F180 102.77(5) yes
C32 C35 F160 115.55(5) yes
C32 C35 F181 115.56(5) yes
F160 C35 F181 102.77(5) yes
C32 C35 F170 115.55(5) yes
F160 C35 F170 102.76(5) yes
F181 C35 F170 102.76(5) yes
C37 C36 C40 115.8(10) yes
C37 C36 B1251 122.7(10) yes
C40 C36 B1251 120.6(9) yes
C36 C37 C38 120.8(10) yes
C36 C37 H371 118.9 no
C38 C37 H371 120.3 no
C37 C38 C39 122.0(8) yes
C37 C38 C42 117.0(7) yes
C39 C38 C42 121.0(7) yes
C38 C39 C41 117.5(9) yes
C38 C39 H391 120.9 no
C41 C39 H391 121.7 no
C36 C40 C41 121.7(9) yes
C36 C40 H401 119.2 no
C41 C40 H401 119.1 no
C39 C41 C40 122.2(8) yes
C39 C41 C43 120.2(7) yes
C40 C41 C43 117.6(7) yes
C38 C42 F250 112.02(5) yes
C38 C42 F270 112.01(5) yes
F250 C42 F270 106.82(5) yes
C38 C42 F261 112.01(5) yes
F250 C42 F261 106.82(5) yes
F270 C42 F261 106.81(5) yes
C38 C42 F251 112.01(5) yes
C38 C42 F271 112.01(5) yes
F251 C42 F271 106.81(5) yes
C38 C42 F260 112.01(5) yes
F251 C42 F260 106.82(5) yes
F271 C42 F260 106.82(5) yes
C41 C43 F230 112.80(5) yes
C41 C43 F220 112.80(5) yes
F230 C43 F220 105.92(5) yes
C41 C43 F241 112.83(5) yes
F230 C43 F241 105.94(5) yes
F220 C43 F241 105.95(5) yes
C41 C43 F221 112.80(5) yes
C41 C43 F240 112.81(5) yes
F221 C43 F240 105.93(5) yes
C41 C43 F231 112.82(5) yes
F221 C43 F231 105.94(5) yes
F240 C43 F231 105.94(5) yes
C45 C44 C49 119.99(3) yes
C45 C44 B1251 118.5(6) yes
C49 C44 B1251 120.9(6) yes
C44 C45 C46 120.00(3) yes
C44 C45 H451 120.0 no
C46 C45 H451 120.0 no
C45 C46 C47 120.00(3) yes
C45 C46 C50 116.9(4) yes
C47 C46 C50 123.1(4) yes
C46 C47 C48 119.99(3) yes
C46 C47 H471 120.2 no
C48 C47 H471 119.8 no
C47 C48 C49 120.00(3) yes
C47 C48 C51 119.7(4) yes
C49 C48 C51 120.3(4) yes
C48 C49 C44 120.00(3) yes
C48 C49 H491 120.4 no
C44 C49 H491 119.6 no
C46 C50 F280 110.26(5) yes
C46 C50 F290 110.27(5) yes
F280 C50 F290 108.66(5) yes
C46 C50 F300 110.26(5) yes
F280 C50 F300 108.67(5) yes
F290 C50 F300 108.67(5) yes
C46 C50 F291 110.27(5) yes
C46 C50 F281 110.27(5) yes
F291 C50 F281 108.67(5) yes
C46 C50 F301 110.25(5) yes
F291 C50 F301 108.66(5) yes
F281 C50 F301 108.67(5) yes
C48 C51 F331 114.65(5) yes
C48 C51 F321 114.66(5) yes
F331 C51 F321 103.81(5) yes
C48 C51 F310 114.67(5) yes
F331 C51 F310 103.82(5) yes
F321 C51 F310 103.82(5) yes
C48 C51 F320 114.67(5) yes
C48 C51 F330 114.66(5) yes
F320 C51 F330 103.83(5) yes
C48 C51 F311 114.66(5) yes
F320 C51 F311 103.81(5) yes
F330 C51 F311 103.81(5) yes
C44 B1251 C28 112.8(8) yes
C44 B1251 C20 113.9(8) yes
C28 B1251 C20 102.7(8) yes
C44 B1251 C36 102.6(8) yes
C28 B1251 C36 112.4(9) yes
C20 B1251 C36 112.8(9) yes
C6 P1 C3 101.8(8) yes
C6 P1 C9 102.5(6) yes
C3 P1 C9 101.7(7) yes
C6 P1 Rh1 115.6(5) yes
C3 P1 Rh1 123.0(5) yes
C9 P1 Rh1 109.6(5) yes
C12 P2 C15 105.6(8) yes
C12 P2 C5 101.3(9) yes
C15 P2 C5 101.8(8) yes
C12 P2 Rh1 108.8(6) yes
C15 P2 Rh1 115.9(6) yes
C5 P2 Rh1 121.5(5) yes
P2 Rh1 P1 93.74(15) yes
P2 Rh1 Cl2 91.91(19) yes
P1 Rh1 Cl2 173.17(19) yes
P2 Rh1 Cl1 173.02(19) yes
P1 Rh1 Cl1 92.24(18) yes
Cl2 Rh1 Cl1 81.88(6) yes
P2 Rh1 P1 93.74(15) yes
P2 Rh1 Cl10 160.9(5) yes
P1 Rh1 Cl10 95.3(4) yes
P2 Rh1 Cl20 90.9(5) yes
P1 Rh1 Cl20 172.6(5) yes
Cl10 Rh1 Cl20 81.90(6) yes
Rh1 Cl10 C101 106.98(6) yes
Rh1 Cl2 C2 106.91(6) yes
Cl10 C101 C103 116.30(6) yes
Cl10 C101 H1011 101.9 no
C103 C101 H1011 97.2 no
Cl10 C101 H1012 105.3 no
C103 C101 H1012 124.0 no
H1011 C101 H1012 109.5 no
Cl2 C2 C1 116.28(6) yes
Cl2 C2 H1022 109.7 no
C1 C2 H1022 108.9 no
Cl2 C2 H1021 103.9 no
C1 C2 H1021 107.9 no
H1022 C2 H1021 110.0 no
C101 C103 Cl20 116.30(6) yes
C101 C103 H1032 118.7 no
Cl20 C103 H1032 117.1 no
C101 C103 H1031 92.4 no
Cl20 C103 H1031 95.9 no
H1032 C103 H1031 109.7 no
C103 Cl20 Rh1 106.97(6) yes
Rh1 Cl1 C1 107.02(6) yes
C2 C1 Cl1 116.34(6) yes
C2 C1 H1001 107.7 no
Cl1 C1 H1001 108.9 no
C2 C1 H1002 106.7 no
Cl1 C1 H1002 107.2 no
H1001 C1 H1002 109.9 no

loop_
_geom_bond_atom_site_label_1
_geom_bond_atom_site_label_2
_geom_bond_distance
_geom_bond_publ_flag
F13 C26 1.334(16) yes
F14 C26 1.316(17) yes
F15 C26 1.365(15) yes
C3 C4 1.53(2) yes
C3 P1 1.838(16) yes
C3 H32 0.975 no
C3 H31 0.975 no
C4 C5 1.54(3) yes
C4 H41 0.973 no
C4 H42 0.975 no
C5 P2 1.825(15) yes
C5 H52 0.970 no
C5 H51 0.972 no
C6 C7 1.50(2) yes
C6 C8 1.57(2) yes
C6 P1 1.868(14) yes
C6 H61 0.978 no
C7 H73 0.960 no
C7 H71 0.960 no
C7 H72 0.962 no
C8 H83 0.960 no
C8 H81 0.958 no
C8 H82 0.959 no
C9 C10 1.56(2) yes
C9 C11 1.564(18) yes
C9 P1 1.831(14) yes
C9 H91 0.979 no
C10 H103 0.962 no
C10 H101 0.959 no
C10 H102 0.956 no
C11 H113 0.963 no
C11 H111 0.962 no
C11 H112 0.962 no
C12 C13 1.52(2) yes
C12 C14 1.54(2) yes
C12 P2 1.854(16) yes
C12 H121 0.978 no
C13 H132 0.962 no
C13 H131 0.959 no
C13 H133 0.958 no
C14 H141 0.959 no
C14 H142 0.960 no
C14 H143 0.960 no
C15 C16 1.46(2) yes
C15 C17 1.57(2) yes
C15 P2 1.851(15) yes
C15 H151 0.981 no
C16 H161 0.962 no
C16 H163 0.962 no
C16 H162 0.963 no
C17 H172 0.961 no
C17 H171 0.961 no
C17 H173 0.962 no
C20 C21 1.403(15) yes
C20 C25 1.399(14) yes
C20 B1251 1.628(15) yes
C21 C22 1.349(16) yes
C21 H211 0.927 no
C22 C23 1.373(16) yes
C22 C26 1.454(18) yes
C23 C24 1.372(16) yes
C23 H231 0.929 no
C24 C25 1.385(15) yes
C24 C27 1.476(4) yes
C25 H251 0.931 no
C27 F111 1.355(5) yes
C27 F120 1.348(5) yes
C27 F101 1.353(5) yes
C27 F100 1.346(5) yes
C27 F121 1.353(5) yes
C27 F110 1.354(5) yes
C28 C29 1.390(15) yes
C28 C33 1.383(16) yes
C28 B1251 1.629(15) yes
C29 C30 1.389(14) yes
C29 H291 0.928 no
C30 C31 1.379(18) yes
C30 C34 1.455(4) yes
C31 C32 1.356(17) yes
C31 H311 0.933 no
C32 C33 1.396(15) yes
C32 C35 1.450(4) yes
C33 H331 0.931 no
C34 F201 1.354(5) yes
C34 F210 1.349(5) yes
C34 F191 1.351(5) yes
C34 F200 1.352(5) yes
C34 F190 1.353(5) yes
C34 F211 1.349(5) yes
C35 F161 1.365(5) yes
C35 F171 1.365(5) yes
C35 F180 1.367(5) yes
C35 F160 1.367(5) yes
C35 F181 1.364(5) yes
C35 F170 1.365(5) yes
C36 C37 1.414(14) yes
C36 C40 1.418(15) yes
C36 B1251 1.615(15) yes
C37 C38 1.428(14) yes
C37 H371 0.934 no
C38 C39 1.365(15) yes
C38 C42 1.491(4) yes
C39 C41 1.394(14) yes
C39 H391 0.934 no
C40 C41 1.387(14) yes
C40 H401 0.931 no
C41 C43 1.501(4) yes
C42 F250 1.340(5) yes
C42 F270 1.338(5) yes
C42 F261 1.340(5) yes
C42 F251 1.341(5) yes
C42 F271 1.338(5) yes
C42 F260 1.336(5) yes
C43 F230 1.348(5) yes
C43 F220 1.349(5) yes
C43 F241 1.351(5) yes
C43 F221 1.346(5) yes
C43 F240 1.352(5) yes
C43 F231 1.345(5) yes
C44 C45 1.399(3) yes
C44 C49 1.399(3) yes
C44 B1251 1.658(12) yes
C45 C46 1.400(3) yes
C45 H451 0.932 no
C46 C47 1.399(3) yes
C46 C50 1.530(3) yes
C47 C48 1.399(3) yes
C47 H471 0.929 no
C48 C49 1.400(3) yes
C48 C51 1.456(3) yes
C49 H491 0.930 no
C50 F280 1.311(5) yes
C50 F290 1.310(5) yes
C50 F300 1.306(5) yes
C50 F291 1.308(5) yes
C50 F281 1.312(5) yes
C50 F301 1.308(5) yes
C51 F331 1.341(5) yes
C51 F321 1.342(5) yes
C51 F310 1.342(5) yes
C51 F320 1.342(5) yes
C51 F330 1.343(5) yes
C51 F311 1.348(5) yes
P1 Rh1 2.204(4) yes
P2 Rh1 2.212(4) yes
Rh1 Cl2 2.438(4) yes
Rh1 Cl1 2.460(4) yes
Rh1 Cl10 2.451(5) yes
Rh1 Cl20 2.455(5) yes
Cl10 C101 1.757(6) yes
Cl2 C2 1.742(5) yes
C101 C103 1.465(5) yes
C101 H1011 0.970 no
C101 H1012 0.971 no
C2 C1 1.469(5) yes
C2 H1022 0.973 no
C2 H1021 0.972 no
C103 Cl20 1.757(6) yes
C103 H1032 0.971 no
C103 H1031 0.971 no
Cl1 C1 1.777(5) yes
C1 H1001 0.971 no
C1 H1002 0.972 no
